data_7207759
loop_
_publ_author_name
'Maity, Suman Kumar'
'Maity, Sibaprasad'
'Jana, Poulami'
'Haldar, Debasish'

_publ_section_title
;
 CdS quantum dots doped with a peptide matrix: structural and
 photoelectrochemical properties
;
_journal_issue 9
_journal_name_full CrystEngComm
_journal_page_first 3156
_journal_paper_doi 10.1039/c2ce06355g
_journal_volume 14
_journal_year 2012
_chemical_formula_moiety 'C14 H25 N3 O6'
_chemical_formula_sum 'C14 H25 N3 O6'
_chemical_formula_weight 331.37
_chemical_name_systematic
;
?
;
_space_group_IT_number 15
_symmetry_cell_setting monoclinic
_symmetry_space_group_name_Hall '-C 2yc'
_symmetry_space_group_name_H-M 'C 1 2/c 1'
_atom_sites_solution_hydrogens geom
_atom_sites_solution_primary direct
_atom_sites_solution_secondary difmap
_audit_creation_method SHELXL-97
_cell_angle_alpha 90.00
_cell_angle_beta 117.912(6)
_cell_angle_gamma 90.00
_cell_formula_units_Z 8
_cell_length_a 30.630(11)
_cell_length_b 5.8524(19)
_cell_length_c 22.101(8)
_cell_measurement_reflns_used 2076
_cell_measurement_temperature 296(2)
_cell_measurement_theta_max 27.84
_cell_measurement_theta_min 2.74
_cell_volume 3501(2)
_computing_cell_refinement 'Bruker SMART'
_computing_data_collection 'Bruker SMART'
_computing_data_reduction 'Bruker SAINT'
_computing_molecular_graphics 'Bruker SHELXTL'
_computing_publication_material 'Bruker SHELXTL'
_computing_structure_refinement 'Bruker SHELXTL'
_computing_structure_solution 'Bruker SHELXTL'
_diffrn_ambient_temperature 296(2)
_diffrn_measured_fraction_theta_full 0.985
_diffrn_measured_fraction_theta_max 0.985
_diffrn_measurement_device_type 'CCD area detector'
_diffrn_measurement_method 'phi and omega scans'
_diffrn_radiation_monochromator graphite
_diffrn_radiation_source 'fine-focus sealed tube'
_diffrn_radiation_type MoK\a
_diffrn_radiation_wavelength 0.71073
_diffrn_reflns_av_R_equivalents 0.1093
_diffrn_reflns_av_sigmaI/netI 0.1017
_diffrn_reflns_limit_h_max 38
_diffrn_reflns_limit_h_min -38
_diffrn_reflns_limit_k_max 5
_diffrn_reflns_limit_k_min -7
_diffrn_reflns_limit_l_max 28
_diffrn_reflns_limit_l_min -28
_diffrn_reflns_number 13791
_diffrn_reflns_theta_full 27.00
_diffrn_reflns_theta_max 27.00
_diffrn_reflns_theta_min 1.50
_exptl_absorpt_coefficient_mu 0.098
_exptl_absorpt_correction_type none
_exptl_crystal_colour colourless
_exptl_crystal_density_diffrn 1.257
_exptl_crystal_density_method 'not measured'
_exptl_crystal_description needle
_exptl_crystal_F_000 1424
_exptl_crystal_size_max 0.8
_exptl_crystal_size_mid 0.3
_exptl_crystal_size_min 0.1
_refine_diff_density_max 0.445
_refine_diff_density_min -0.385
_refine_diff_density_rms 0.079
_refine_ls_extinction_method none
_refine_ls_goodness_of_fit_ref 1.003
_refine_ls_hydrogen_treatment constr
_refine_ls_matrix_type full
_refine_ls_number_parameters 214
_refine_ls_number_reflns 3764
_refine_ls_number_restraints 0
_refine_ls_restrained_S_all 1.003
_refine_ls_R_factor_all 0.1200
_refine_ls_R_factor_gt 0.0631
_refine_ls_shift/su_max 0.000
_refine_ls_shift/su_mean 0.000
_refine_ls_structure_factor_coef Fsqd
_refine_ls_weighting_details 'calc w=1/[\s^2^(Fo^2^)+(0.0943P)^2^+1.7672P] where P=(Fo^2^+2Fc^2^)/3'
_refine_ls_weighting_scheme calc
_refine_ls_wR_factor_gt 0.1551
_refine_ls_wR_factor_ref 0.1874
_reflns_number_gt 2233
_reflns_number_total 3764
_reflns_threshold_expression >2sigma(I)
_cod_data_source_file c2ce06355g.txt
_cod_data_source_block as
_cod_depositor_comments
;
The following automatic conversions were performed:

'_symmetry_cell_setting' value 'Monoclinic' changed to 'monoclinic'
according to /home/saulius/struct/CIF-dictionaries/cif_core.dic
dictionary named 'cif_core.dic' version 2.4.1 from 2010-06-29.

Automatic conversion script
Id: cif_fix_values 1715 2011-07-08 13:25:40Z adriana 
;
_cod_original_sg_symbol_H-M 'C2/c '
_cod_database_code 7207759

loop_
_symmetry_equiv_pos_as_xyz
'x, y, z'
'-x, y, -z+1/2'
'x+1/2, y+1/2, z'
'-x+1/2, y+1/2, -z+1/2'
'-x, -y, -z'
'x, -y, z-1/2'
'-x+1/2, -y+1/2, -z'
'x+1/2, -y+1/2, z-1/2'

loop_
_atom_site_label
_atom_site_type_symbol
_atom_site_fract_x
_atom_site_fract_y
_atom_site_fract_z
_atom_site_U_iso_or_equiv
_atom_site_adp_type
_atom_site_occupancy
_atom_site_symmetry_multiplicity
_atom_site_calc_flag
_atom_site_refinement_flags
O1 O 0.20932(7) 0.2208(4) 0.86167(10) 0.0199(5) Uani 1 1 d .
O2 O 0.01491(7) 0.9571(4) 0.82987(11) 0.0246(6) Uani 1 1 d .
O3 O -0.02183(8) 0.6343(4) 0.83634(14) 0.0335(6) Uani 1 1 d .
O4 O 0.18320(7) 0.3645(4) 1.01054(10) 0.0183(5) Uani 1 1 d .
O5 O 0.13846(7) 0.0982(4) 0.86284(10) 0.0190(5) Uani 1 1 d .
O6 O 0.07777(7) 0.6863(4) 0.98533(11) 0.0205(5) Uani 1 1 d .
N1 N 0.21482(8) 0.0238(4) 0.95030(12) 0.0156(6) Uani 1 1 d .
H1 H 0.2455 0.0034 0.9619 0.019 Uiso 1 1 calc R
N2 N 0.12583(8) 0.1186(4) 1.00954(12) 0.0151(5) Uani 1 1 d .
H2 H 0.1157 -0.0206 1.0039 0.018 Uiso 1 1 calc R
N3 N 0.07526(8) 0.4390(4) 0.90626(12) 0.0165(6) Uani 1 1 d .
H3 H 0.0770 0.3002 0.8949 0.020 Uiso 1 1 calc R
C1 C 0.22701(12) 0.4341(6) 0.78679(17) 0.0250(8) Uani 1 1 d .
H1A H 0.2384 0.5601 0.8182 0.037 Uiso 1 1 calc R
H1B H 0.2157 0.4895 0.7410 0.037 Uiso 1 1 calc R
H1C H 0.2536 0.3279 0.7980 0.037 Uiso 1 1 calc R
C2 C 0.18459(10) 0.3146(5) 0.79184(15) 0.0173(7) Uani 1 1 d .
C3 C 0.18335(10) 0.1132(5) 0.88862(15) 0.0149(6) Uani 1 1 d .
C4 C 0.19491(10) -0.0366(5) 0.99638(15) 0.0155(6) Uani 1 1 d .
H4A H 0.2216 -0.0830 1.0403 0.019 Uiso 1 1 calc R
H4B H 0.1723 -0.1644 0.9776 0.019 Uiso 1 1 calc R
C5 C 0.16770(10) 0.1668(5) 1.00631(14) 0.0140(6) Uani 1 1 d .
C6 C 0.09684(10) 0.2946(5) 1.02229(15) 0.0151(6) Uani 1 1 d .
C7 C 0.08389(9) 0.4905(5) 0.97039(14) 0.0138(6) Uani 1 1 d .
C8 C 0.06293(11) 0.6228(6) 0.85689(16) 0.0190(7) Uani 1 1 d .
H8A H 0.0613 0.5631 0.8150 0.023 Uiso 1 1 calc R
H8B H 0.0888 0.7376 0.8749 0.023 Uiso 1 1 calc R
C9 C 0.01399(11) 0.7329(6) 0.84104(15) 0.0183(7) Uani 1 1 d .
C10 C -0.03189(12) 1.0740(6) 0.80758(19) 0.0319(9) Uani 1 1 d .
H10A H -0.0542 1.0304 0.7614 0.048 Uiso 1 1 calc R
H10B H -0.0266 1.2362 0.8096 0.048 Uiso 1 1 calc R
H10C H -0.0458 1.0329 0.8370 0.048 Uiso 1 1 calc R
C11 C 0.12570(12) 0.3883(6) 1.09506(16) 0.0240(7) Uani 1 1 d .
H11A H 0.1337 0.2654 1.1273 0.036 Uiso 1 1 calc R
H11B H 0.1059 0.4994 1.1031 0.036 Uiso 1 1 calc R
H11C H 0.1556 0.4589 1.1005 0.036 Uiso 1 1 calc R
C12 C 0.04824(11) 0.1867(6) 1.01196(17) 0.0208(7) Uani 1 1 d .
H12A H 0.0310 0.1247 0.9666 0.031 Uiso 1 1 calc R
H12B H 0.0281 0.3011 1.0180 0.031 Uiso 1 1 calc R
H12C H 0.0552 0.0668 1.0449 0.031 Uiso 1 1 calc R
C13 C 0.14462(11) 0.4866(6) 0.78302(17) 0.0248(8) Uani 1 1 d .
H13A H 0.1169 0.4074 0.7823 0.037 Uiso 1 1 calc R
H13B H 0.1342 0.5680 0.7408 0.037 Uiso 1 1 calc R
H13C H 0.1576 0.5928 0.8205 0.037 Uiso 1 1 calc R
C14 C 0.16443(11) 0.1184(6) 0.74067(16) 0.0236(7) Uani 1 1 d .
H14A H 0.1907 0.0142 0.7483 0.035 Uiso 1 1 calc R
H14B H 0.1507 0.1779 0.6949 0.035 Uiso 1 1 calc R
H14C H 0.1392 0.0396 0.7466 0.035 Uiso 1 1 calc R

loop_
_atom_site_aniso_label
_atom_site_aniso_U_11
_atom_site_aniso_U_22
_atom_site_aniso_U_33
_atom_site_aniso_U_23
_atom_site_aniso_U_13
_atom_site_aniso_U_12
O1 0.0152(10) 0.0252(14) 0.0190(11) 0.0079(9) 0.0076(9) -0.0016(9)
O2 0.0186(11) 0.0183(14) 0.0331(13) 0.0071(10) 0.0090(10) 0.0061(9)
O3 0.0161(11) 0.0202(15) 0.0574(17) 0.0006(12) 0.0116(11) -0.0005(9)
O4 0.0132(10) 0.0165(13) 0.0238(11) 0.0015(9) 0.0074(8) -0.0023(8)
O5 0.0142(10) 0.0234(14) 0.0189(11) 0.0028(9) 0.0075(8) -0.0022(8)
O6 0.0253(11) 0.0095(13) 0.0305(12) -0.0028(9) 0.0163(10) -0.0013(9)
N1 0.0103(11) 0.0171(15) 0.0203(13) 0.0035(11) 0.0079(10) 0.0028(10)
N2 0.0151(12) 0.0095(14) 0.0211(13) -0.0015(10) 0.0089(10) -0.0013(10)
N3 0.0183(12) 0.0104(15) 0.0171(13) 0.0007(10) 0.0051(10) 0.0038(10)
C1 0.0254(17) 0.026(2) 0.0288(18) 0.0050(15) 0.0173(14) -0.0006(14)
C2 0.0189(14) 0.0164(18) 0.0179(15) 0.0034(13) 0.0097(12) 0.0018(12)
C3 0.0135(14) 0.0123(17) 0.0203(15) -0.0015(12) 0.0089(12) -0.0027(11)
C4 0.0126(13) 0.0148(17) 0.0188(15) 0.0045(12) 0.0072(11) -0.0003(11)
C5 0.0112(13) 0.0141(18) 0.0127(14) 0.0032(12) 0.0023(11) -0.0013(11)
C6 0.0152(14) 0.0113(17) 0.0207(15) -0.0011(12) 0.0099(12) -0.0005(11)
C7 0.0106(13) 0.0115(17) 0.0183(15) -0.0001(12) 0.0058(11) -0.0014(11)
C8 0.0181(15) 0.0174(18) 0.0211(16) 0.0053(13) 0.0088(12) 0.0049(12)
C9 0.0166(15) 0.0187(19) 0.0152(15) -0.0021(13) 0.0038(12) -0.0005(12)
C10 0.0213(17) 0.025(2) 0.039(2) 0.0031(16) 0.0053(15) 0.0104(14)
C11 0.0287(17) 0.022(2) 0.0201(16) -0.0017(14) 0.0106(13) -0.0003(14)
C12 0.0223(15) 0.0155(19) 0.0315(17) 0.0003(14) 0.0183(14) 0.0002(13)
C13 0.0256(17) 0.022(2) 0.0292(18) 0.0053(15) 0.0150(14) 0.0058(14)
C14 0.0239(16) 0.025(2) 0.0235(17) -0.0013(14) 0.0128(13) 0.0030(14)

loop_
_atom_type_symbol
_atom_type_description
_atom_type_scat_dispersion_real
_atom_type_scat_dispersion_imag
_atom_type_scat_source
C C 0.0033 0.0016 'International Tables Vol C Tables 4.2.6.8 and 6.1.1.4'
H H 0.0000 0.0000 'International Tables Vol C Tables 4.2.6.8 and 6.1.1.4'
N N 0.0061 0.0033 'International Tables Vol C Tables 4.2.6.8 and 6.1.1.4'
O O 0.0106 0.0060 'International Tables Vol C Tables 4.2.6.8 and 6.1.1.4'

loop_
_geom_angle_atom_site_label_1
_geom_angle_atom_site_label_2
_geom_angle_atom_site_label_3
_geom_angle
C3 O1 C2 121.1(2)
C9 O2 C10 115.0(3)
C3 N1 C4 117.7(2)
C3 N1 H1 121.2
C4 N1 H1 121.2
C5 N2 C6 122.6(3)
C5 N2 H2 118.7
C6 N2 H2 118.7
C7 N3 C8 118.6(3)
C7 N3 H3 120.7
C8 N3 H3 120.7
C2 C1 H1A 109.5
C2 C1 H1B 109.5
H1A C1 H1B 109.5
C2 C1 H1C 109.5
H1A C1 H1C 109.5
H1B C1 H1C 109.5
O1 C2 C1 102.1(2)
O1 C2 C14 109.1(3)
C1 C2 C14 110.7(3)
O1 C2 C13 111.6(2)
C1 C2 C13 110.4(3)
C14 C2 C13 112.3(3)
O5 C3 O1 126.5(3)
O5 C3 N1 123.9(3)
O1 C3 N1 109.6(2)
N1 C4 C5 110.3(2)
N1 C4 H4A 109.6
C5 C4 H4A 109.6
N1 C4 H4B 109.6
C5 C4 H4B 109.6
H4A C4 H4B 108.1
O4 C5 N2 122.2(3)
O4 C5 C4 121.6(2)
N2 C5 C4 116.2(3)
N2 C6 C11 110.4(2)
N2 C6 C12 108.3(3)
C11 C6 C12 110.3(2)
N2 C6 C7 110.3(2)
C11 C6 C7 109.7(3)
C12 C6 C7 107.6(2)
O6 C7 N3 120.7(3)
O6 C7 C6 120.8(3)
N3 C7 C6 118.2(3)
N3 C8 C9 111.7(2)
N3 C8 H8A 109.3
C9 C8 H8A 109.3
N3 C8 H8B 109.3
C9 C8 H8B 109.3
H8A C8 H8B 107.9
O3 C9 O2 123.6(3)
O3 C9 C8 125.5(3)
O2 C9 C8 110.8(3)
O2 C10 H10A 109.5
O2 C10 H10B 109.5
H10A C10 H10B 109.5
O2 C10 H10C 109.5
H10A C10 H10C 109.5
H10B C10 H10C 109.5
C6 C11 H11A 109.5
C6 C11 H11B 109.5
H11A C11 H11B 109.5
C6 C11 H11C 109.5
H11A C11 H11C 109.5
H11B C11 H11C 109.5
C6 C12 H12A 109.5
C6 C12 H12B 109.5
H12A C12 H12B 109.5
C6 C12 H12C 109.5
H12A C12 H12C 109.5
H12B C12 H12C 109.5
C2 C13 H13A 109.5
C2 C13 H13B 109.5
H13A C13 H13B 109.5
C2 C13 H13C 109.5
H13A C13 H13C 109.5
H13B C13 H13C 109.5
C2 C14 H14A 109.5
C2 C14 H14B 109.5
H14A C14 H14B 109.5
C2 C14 H14C 109.5
H14A C14 H14C 109.5
H14B C14 H14C 109.5

loop_
_geom_bond_atom_site_label_1
_geom_bond_atom_site_label_2
_geom_bond_distance
O1 C3 1.352(4)
O1 C2 1.470(4)
O2 C9 1.338(4)
O2 C10 1.451(4)
O3 C9 1.200(4)
O4 C5 1.237(4)
O5 C3 1.220(3)
O6 C7 1.231(4)
N1 C3 1.353(4)
N1 C4 1.455(4)
N1 H1 0.8600
N2 C5 1.347(4)
N2 C6 1.471(4)
N2 H2 0.8600
N3 C7 1.348(4)
N3 C8 1.451(4)
N3 H3 0.8600
C1 C2 1.525(4)
C1 H1A 0.9600
C1 H1B 0.9600
C1 H1C 0.9600
C2 C14 1.525(5)
C2 C13 1.525(4)
C4 C5 1.527(4)
C4 H4A 0.9700
C4 H4B 0.9700
C6 C11 1.529(4)
C6 C12 1.533(4)
C6 C7 1.537(4)
C8 C9 1.514(4)
C8 H8A 0.9700
C8 H8B 0.9700
C10 H10A 0.9600
C10 H10B 0.9600
C10 H10C 0.9600
C11 H11A 0.9600
C11 H11B 0.9600
C11 H11C 0.9600
C12 H12A 0.9600
C12 H12B 0.9600
C12 H12C 0.9600
C13 H13A 0.9600
C13 H13B 0.9600
C13 H13C 0.9600
C14 H14A 0.9600
C14 H14B 0.9600
C14 H14C 0.9600
